data_4077458
loop_
_publ_author_name
'Gr\"oer, Thomas'
'Scheer, Manfred'

_publ_section_title
;
 Transition-Metal-Substituted Dichlorobismuthanes as Starting Materials
 for Novel Bismuth&#x2212;Transition-Metal Clusters&#x2020;
;
_journal_issue 18
_journal_name_full Organometallics
_journal_page_first 3683
_journal_paper_doi 10.1021/om000372g
_journal_volume 19
_journal_year 2000
_chemical_formula_sum 'C39 H42 Bi2 Fe5 O13'
_chemical_formula_weight 1415.94
_chemical_name_systematic
; 
 ? 
;
_space_group_IT_number 2
_symmetry_cell_setting triclinic
_symmetry_space_group_name_Hall '-P 1'
_symmetry_space_group_name_H-M 'P -1'
_atom_sites_solution_hydrogens geom
_atom_sites_solution_primary direct
_atom_sites_solution_secondary difmap
_audit_creation_method SHELXL
_cell_angle_alpha 83.25(3)
_cell_angle_beta 81.25(3)
_cell_angle_gamma 63.90(3)
_cell_formula_units_Z 2
_cell_length_a 9.654(2)
_cell_length_b 9.756(2)
_cell_length_c 27.598(4)
_cell_measurement_reflns_used 1312
_cell_measurement_temperature 200(1)
_cell_measurement_theta_max 25.84
_cell_measurement_theta_min 2.24
_cell_volume 2303.3(10)
_computing_cell_refinement 'Stoe IPDS software'
_computing_data_collection 'Stoe IPDS software'
_computing_data_reduction 'Stoe IPDS software'
_computing_molecular_graphics 'SIEMENS XP'
_computing_publication_material SHELXL-93
_computing_structure_refinement 'SHELXL-93 (Sheldrick, 1993)'
_computing_structure_solution 'SHELXS-86 (Sheldrick, 1990)'
_diffrn_ambient_temperature 203(2)
_diffrn_measurement_device 'STOE IPDS'
_diffrn_radiation_monochromator graphite
_diffrn_radiation_source 'fine-focus sealed tube'
_diffrn_radiation_type MoK\a
_diffrn_radiation_wavelength 0.71073
_diffrn_reflns_av_R_equivalents 0.0341
_diffrn_reflns_av_sigmaI/netI 0.0465
_diffrn_reflns_limit_h_max 11
_diffrn_reflns_limit_h_min -11
_diffrn_reflns_limit_k_max 11
_diffrn_reflns_limit_k_min -11
_diffrn_reflns_limit_l_max 33
_diffrn_reflns_limit_l_min -33
_diffrn_reflns_number 16580
_diffrn_reflns_theta_max 25.84
_diffrn_reflns_theta_min 2.24
_exptl_absorpt_coefficient_mu 9.199
_exptl_absorpt_correction_type numerical
_exptl_crystal_colour dark-red
_exptl_crystal_density_diffrn 2.042
_exptl_crystal_description plate
_exptl_crystal_F_000 1352
_exptl_crystal_size_max 0.22
_exptl_crystal_size_mid 0.11
_exptl_crystal_size_min 0.02
_refine_diff_density_max 1.036
_refine_diff_density_min -1.084
_refine_diff_density_rms 0.151
_refine_ls_extinction_method none
_refine_ls_goodness_of_fit_all 1.064
_refine_ls_goodness_of_fit_obs 1.141
_refine_ls_hydrogen_treatment riding
_refine_ls_matrix_type full
_refine_ls_number_parameters 544
_refine_ls_number_reflns 8271
_refine_ls_number_restraints 0
_refine_ls_restrained_S_all 1.064
_refine_ls_restrained_S_obs 1.141
_refine_ls_R_factor_all 0.0460
_refine_ls_R_factor_obs 0.0333
_refine_ls_shift/esd_max -0.001
_refine_ls_shift/esd_mean 0.000
_refine_ls_structure_factor_coef Fsqd
_refine_ls_weighting_details 'w=1/[\s^2^(Fo^2^)+(0.0444P)^2^+0.0000P] where P=(Fo^2^+2Fc^2^)/3'
_refine_ls_weighting_scheme calc
_refine_ls_wR_factor_all 0.0833
_refine_ls_wR_factor_obs 0.0796
_reflns_number_observed 6665
_reflns_number_total 8271
_reflns_observed_criterion >2sigma(I)
_cod_data_source_file 4.cif
_cod_data_source_block febi2
_cod_depositor_comments
;
The following automatic conversions were performed:

'_refine_ls_weighting_scheme' value 'calc
w=1/[\s^2^(Fo^2^)+(0.0444P)^2^+0.0000P] where P=(Fo^2^+2Fc^2^)/3' was
changed to 'calc'. New tag '_refine_ls_weighting_details' was
created. The value of the new tag was set to
'w=1/[\s^2^(Fo^2^)+(0.0444P)^2^+0.0000P] where P=(Fo^2^+2Fc^2^)/3'.

Automatic conversion script
Id: cif_fix_values 3143 2015-03-26 13:38:13Z robertas 
;
_cod_original_cell_volume 2303.3(7)
_cod_original_sg_symbol_H-M P-1
_cod_database_code 4077458

loop_
_symmetry_equiv_pos_as_xyz
'x, y, z'
'-x, -y, -z'

loop_
_atom_site_aniso_label
_atom_site_aniso_U_11
_atom_site_aniso_U_22
_atom_site_aniso_U_33
_atom_site_aniso_U_23
_atom_site_aniso_U_13
_atom_site_aniso_U_12
Bi1 0.01701(14) 0.02503(14) 0.01543(12) -0.00324(9) 0.00088(9) -0.00731(12)
Bi2 0.01930(15) 0.0338(2) 0.01702(13) -0.00402(10) 0.00138(10) -0.00473(13)
Fe1 0.0186(5) 0.0286(5) 0.0190(5) -0.0020(4) -0.0017(4) -0.0046(5)
Fe2 0.0221(5) 0.0287(5) 0.0255(5) -0.0022(4) 0.0008(4) -0.0118(5)
Fe3 0.0191(5) 0.0358(6) 0.0183(5) -0.0015(4) -0.0013(4) -0.0072(5)
Fe4 0.0194(5) 0.0238(5) 0.0152(4) -0.0055(3) 0.0013(4) -0.0088(4)
Fe5 0.0215(5) 0.0205(5) 0.0172(4) -0.0034(3) 0.0009(4) -0.0109(4)
C1 0.030(5) 0.043(5) 0.030(4) -0.002(3) -0.002(3) -0.005(4)
O1 0.059(5) 0.076(5) 0.029(3) -0.008(3) -0.016(3) -0.007(4)
C2 0.029(4) 0.041(5) 0.026(4) -0.005(3) 0.004(3) -0.007(4)
O2 0.059(4) 0.037(3) 0.048(4) -0.004(3) 0.001(3) -0.022(3)
C3 0.026(5) 0.051(5) 0.030(4) -0.005(4) -0.006(3) -0.008(4)
O3 0.028(4) 0.067(4) 0.047(4) -0.006(3) -0.003(3) -0.013(3)
C4 0.040(5) 0.042(5) 0.042(5) 0.006(4) -0.004(4) -0.020(4)
O4 0.037(4) 0.078(5) 0.101(6) 0.002(4) 0.009(4) -0.036(4)
C5 0.044(5) 0.038(5) 0.046(5) -0.001(4) -0.003(4) -0.026(4)
O5 0.087(6) 0.075(5) 0.041(4) -0.021(3) -0.007(3) -0.050(5)
C6 0.034(5) 0.036(5) 0.054(5) 0.004(4) -0.009(4) -0.017(4)
O6 0.054(5) 0.033(4) 0.100(6) 0.021(4) -0.017(4) -0.012(4)
C7 0.033(5) 0.045(5) 0.020(3) 0.001(3) -0.004(3) -0.012(4)
O7 0.027(3) 0.054(4) 0.035(3) -0.006(3) -0.002(3) 0.005(3)
C8 0.031(5) 0.068(6) 0.023(4) 0.003(4) -0.002(3) -0.013(5)
O8 0.055(5) 0.092(6) 0.035(4) 0.025(4) -0.009(3) -0.016(5)
C9 0.036(5) 0.051(5) 0.037(4) -0.011(4) -0.009(4) -0.016(5)
O9 0.082(6) 0.079(5) 0.084(6) -0.022(4) -0.023(4) -0.047(5)
C10 0.030(4) 0.034(4) 0.027(4) -0.017(3) 0.006(3) -0.014(4)
O10 0.064(4) 0.032(3) 0.049(4) -0.002(3) -0.002(3) -0.025(3)
C11 0.027(4) 0.042(4) 0.024(4) -0.007(3) 0.002(3) -0.014(4)
O11 0.054(4) 0.068(4) 0.034(3) 0.000(3) -0.018(3) -0.035(4)
C12 0.022(4) 0.031(4) 0.060(5) -0.005(4) 0.004(4) -0.013(4)
O12 0.048(5) 0.028(3) 0.153(8) 0.020(4) -0.003(5) -0.022(3)
C13 0.026(4) 0.024(4) 0.037(4) -0.004(3) -0.008(3) -0.002(4)
O13 0.038(4) 0.049(4) 0.086(5) -0.009(3) -0.041(4) -0.003(4)
C14 0.021(4) 0.031(4) 0.018(3) 0.001(3) -0.001(3) -0.011(3)
C15 0.018(4) 0.028(4) 0.028(4) -0.005(3) 0.004(3) -0.008(3)
C16 0.019(4) 0.028(4) 0.023(3) -0.005(3) -0.005(3) -0.008(3)
C17 0.022(4) 0.033(4) 0.024(3) -0.011(3) -0.002(3) -0.012(3)
C18 0.019(4) 0.025(3) 0.024(3) -0.005(3) 0.004(3) -0.011(3)
C19 0.027(4) 0.025(4) 0.043(4) -0.005(3) -0.001(3) -0.014(4)
C20 0.044(5) 0.025(4) 0.063(6) -0.010(4) 0.018(5) -0.009(4)
C21 0.065(8) 0.033(5) 0.087(8) 0.000(5) -0.040(6) -0.003(5)
C22 0.054(6) 0.033(5) 0.090(8) -0.009(5) 0.022(6) -0.026(5)
C23 0.029(4) 0.025(4) 0.029(4) -0.002(3) 0.000(3) -0.002(4)
C24 0.048(6) 0.032(4) 0.035(4) 0.002(3) -0.001(4) 0.005(4)
C25 0.043(5) 0.043(5) 0.031(4) -0.015(4) -0.006(4) -0.005(4)
C26 0.043(5) 0.053(5) 0.037(5) -0.006(4) 0.012(4) -0.013(5)
C27 0.024(4) 0.026(3) 0.019(3) -0.006(3) 0.003(3) -0.011(3)
C28 0.021(4) 0.026(4) 0.031(4) -0.008(3) 0.004(3) -0.010(3)
C29 0.016(3) 0.027(4) 0.027(3) -0.012(3) 0.000(3) -0.005(3)
C30 0.023(4) 0.020(3) 0.022(3) -0.001(3) -0.005(3) -0.007(3)
C31 0.022(4) 0.020(3) 0.020(3) -0.006(3) 0.000(3) -0.008(3)
C32 0.036(4) 0.024(4) 0.022(3) -0.001(3) -0.004(3) -0.018(3)
C33 0.050(5) 0.043(5) 0.041(5) -0.011(4) 0.008(4) -0.030(5)
C34 0.042(5) 0.021(4) 0.048(5) -0.005(3) -0.011(4) -0.011(4)
C35 0.045(5) 0.033(4) 0.036(4) 0.002(3) -0.017(4) -0.025(4)
C36 0.045(5) 0.043(5) 0.040(4) -0.017(4) 0.012(4) -0.032(4)
C37 0.046(5) 0.054(5) 0.071(6) -0.028(5) 0.032(5) -0.041(5)
C38 0.039(6) 0.055(6) 0.161(13) -0.036(8) 0.055(8) -0.021(6)
C39 0.130(12) 0.147(12) 0.039(6) 0.004(6) 0.004(6) -0.119(11)

loop_
_atom_site_label
_atom_site_type_symbol
_atom_site_fract_x
_atom_site_fract_y
_atom_site_fract_z
_atom_site_U_iso_or_equiv
_atom_site_thermal_displace_type
_atom_site_occupancy
_atom_site_calc_flag
_atom_site_refinement_flags
Bi1 Bi 0.65316(3) 0.96812(3) 0.301910(8) 0.01992(7) Uani 1 d .
Bi2 Bi 0.89675(3) 0.88684(3) 0.200212(9) 0.02599(8) Uani 1 d .
Fe1 Fe 0.94935(11) 0.78648(11) 0.29034(3) 0.0241(2) Uani 1 d .
Fe2 Fe 0.83105(12) 1.10227(12) 0.26039(4) 0.0254(2) Uani 1 d .
Fe3 Fe 0.60429(12) 1.07373(12) 0.21232(3) 0.0262(2) Uani 1 d .
Fe4 Fe 0.43363(11) 1.06398(11) 0.37519(3) 0.0197(2) Uani 1 d .
Fe5 Fe 1.06410(11) 0.80186(10) 0.11572(3) 0.0192(2) Uani 1 d .
C1 C 0.9590(10) 0.7928(10) 0.3545(3) 0.038(2) Uani 1 d .
O1 O 0.9628(8) 0.7976(8) 0.3951(2) 0.061(2) Uani 1 d .
C2 C 0.9441(9) 0.6065(9) 0.2872(3) 0.035(2) Uani 1 d .
O2 O 0.9431(8) 0.4897(7) 0.2852(2) 0.048(2) Uani 1 d .
C3 C 1.1531(10) 0.7348(10) 0.2745(3) 0.039(2) Uani 1 d .
O3 O 1.2818(7) 0.7044(8) 0.2643(2) 0.050(2) Uani 1 d .
C4 C 1.0165(10) 1.0940(10) 0.2391(3) 0.041(2) Uani 1 d .
O4 O 1.1401(8) 1.0897(9) 0.2282(3) 0.071(2) Uani 1 d .
C5 C 0.8158(10) 1.1582(10) 0.3207(3) 0.040(2) Uani 1 d .
O5 O 0.8125(9) 1.1944(8) 0.3593(2) 0.061(2) Uani 1 d .
C6 C 0.7173(10) 1.2903(10) 0.2354(3) 0.041(2) Uani 1 d .
O6 O 0.6499(9) 1.4151(7) 0.2217(3) 0.066(2) Uani 1 d .
C7 C 0.4229(10) 1.2247(10) 0.2344(3) 0.035(2) Uani 1 d .
O7 O 0.3045(7) 1.3201(7) 0.2473(2) 0.0467(15) Uani 1 d .
C8 C 0.6159(10) 1.1712(11) 0.1534(3) 0.044(2) Uani 1 d .
O8 O 0.6241(9) 1.2337(9) 0.1163(2) 0.069(2) Uani 1 d .
C9 C 0.5430(10) 0.9348(10) 0.1999(3) 0.041(2) Uani 1 d .
O9 O 0.5040(10) 0.8483(9) 0.1906(3) 0.074(2) Uani 1 d .
C10 C 0.4153(9) 1.2504(9) 0.3549(3) 0.030(2) Uani 1 d .
O10 O 0.3982(8) 1.3732(6) 0.3429(2) 0.047(2) Uani 1 d .
C11 C 0.5640(9) 1.0431(9) 0.4168(3) 0.031(2) Uani 1 d .
O11 O 0.6407(8) 1.0368(8) 0.4458(2) 0.048(2) Uani 1 d .
C12 C 1.0290(9) 0.9936(9) 0.1008(3) 0.038(2) Uani 1 d .
O12 O 0.9981(8) 1.1203(7) 0.0900(4) 0.078(3) Uani 1 d .
C13 C 0.8936(9) 0.8325(8) 0.0912(3) 0.032(2) Uani 1 d .
O13 O 0.7854(8) 0.8544(8) 0.0733(3) 0.059(2) Uani 1 d .
C14 C 0.3059(8) 0.9828(8) 0.4289(2) 0.0234(14) Uani 1 d .
H14 H 0.3247(8) 0.9627(8) 0.4620(2) 0.028 Uiso 1 calc R
C15 C 0.2043(8) 1.1252(8) 0.4090(3) 0.0256(15) Uani 1 d .
C16 C 0.2134(8) 1.1053(8) 0.3575(2) 0.0237(14) Uani 1 d .
H16 H 0.1593(8) 1.1813(8) 0.3343(2) 0.028 Uiso 1 calc R
C17 C 0.3164(8) 0.9538(8) 0.3479(2) 0.0258(15) Uani 1 d .
H17 H 0.3417(8) 0.9121(8) 0.3170(2) 0.031 Uiso 1 calc R
C18 C 0.3772(8) 0.8721(8) 0.3921(2) 0.0226(14) Uani 1 d .
C19 C 0.4773(9) 0.7012(8) 0.4011(3) 0.031(2) Uani 1 d .
C20 C 0.5623(11) 0.6259(9) 0.3539(4) 0.048(2) Uani 1 d .
H20A H 0.6235(59) 0.5176(17) 0.3609(4) 0.072 Uiso 1 calc R
H20B H 0.6304(59) 0.6721(53) 0.3387(13) 0.072 Uiso 1 calc R
H20C H 0.4878(12) 0.6397(64) 0.3316(10) 0.072 Uiso 1 calc R
C21 C 0.5940(14) 0.6737(11) 0.4364(4) 0.065(3) Uani 1 d .
H21A H 0.6571(62) 0.5647(12) 0.4413(23) 0.097 Uiso 1 calc R
H21B H 0.5395(14) 0.7153(80) 0.4676(10) 0.097 Uiso 1 calc R
H21C H 0.6601(60) 0.7236(77) 0.4229(14) 0.097 Uiso 1 calc R
C22 C 0.3639(12) 0.6311(10) 0.4239(4) 0.059(3) Uani 1 d .
H22A H 0.4219(15) 0.5218(18) 0.4300(28) 0.089 Uiso 1 calc R
H22B H 0.2889(57) 0.6501(79) 0.4013(13) 0.089 Uiso 1 calc R
H22C H 0.3102(70) 0.6776(68) 0.4545(15) 0.089 Uiso 1 calc R
C23 C 0.0969(9) 1.2632(8) 0.4376(3) 0.032(2) Uani 1 d .
C24 C 0.0200(11) 1.4039(9) 0.4034(3) 0.047(2) Uani 1 d .
H24A H -0.0389(61) 1.4927(16) 0.4227(4) 0.070 Uiso 1 calc R
H24B H -0.0491(56) 1.3878(30) 0.3851(17) 0.070 Uiso 1 calc R
H24C H 0.0992(12) 1.4205(43) 0.3808(15) 0.070 Uiso 1 calc R
C25 C 0.1872(10) 1.2984(10) 0.4720(3) 0.043(2) Uani 1 d .
H25A H 0.2270(62) 1.2135(32) 0.4960(15) 0.064 Uiso 1 calc R
H25B H 0.1185(21) 1.3904(41) 0.4888(17) 0.064 Uiso 1 calc R
H25C H 0.2730(45) 1.3134(71) 0.4529(4) 0.064 Uiso 1 calc R
C26 C -0.0289(11) 1.2240(11) 0.4685(3) 0.049(2) Uani 1 d .
H26A H 0.0193(13) 1.1367(48) 0.4909(17) 0.073 Uiso 1 calc R
H26B H -0.0846(51) 1.1996(73) 0.4469(4) 0.073 Uiso 1 calc R
H26C H -0.1009(45) 1.3110(28) 0.4870(19) 0.073 Uiso 1 calc R
C27 C 1.2233(8) 0.6291(8) 0.0700(2) 0.0229(14) Uani 1 d .
H27 H 1.2117(8) 0.6225(8) 0.0373(2) 0.027 Uiso 1 calc R
C28 C 1.3015(8) 0.7083(8) 0.0854(3) 0.0265(15) Uani 1 d .
C29 C 1.2897(8) 0.6903(8) 0.1376(2) 0.0239(14) Uani 1 d .
H29 H 1.3291(8) 0.7319(8) 0.1581(2) 0.029 Uiso 1 calc R
C30 C 1.2084(8) 0.5991(7) 0.1536(2) 0.0223(14) Uani 1 d .
H30 H 1.1871(8) 0.5693(7) 0.1864(2) 0.027 Uiso 1 calc R
C31 C 1.1645(8) 0.5602(7) 0.1125(2) 0.0210(14) Uani 1 d .
C32 C 1.0964(9) 0.4475(8) 0.1121(2) 0.0253(15) Uani 1 d .
C33 C 0.9625(11) 0.4722(10) 0.1535(3) 0.042(2) Uani 1 d .
H33A H 1.0020(16) 0.4533(67) 0.1851(3) 0.062 Uiso 1 calc R
H33B H 0.9176(48) 0.4022(50) 0.1508(14) 0.062 Uiso 1 calc R
H33C H 0.8836(33) 0.5766(23) 0.1507(13) 0.062 Uiso 1 calc R
C34 C 1.2259(10) 0.2875(8) 0.1201(3) 0.037(2) Uani 1 d .
H34A H 1.3044(32) 0.2648(26) 0.0920(9) 0.055 Uiso 1 calc R
H34B H 1.1832(15) 0.2131(10) 0.1241(20) 0.055 Uiso 1 calc R
H34C H 1.2723(44) 0.2832(20) 0.1494(11) 0.055 Uiso 1 calc R
C35 C 1.0365(10) 0.4571(9) 0.0628(3) 0.034(2) Uani 1 d .
H35A H 0.9988(60) 0.3797(42) 0.0632(8) 0.051 Uiso 1 calc R
H35B H 1.1203(18) 0.4401(61) 0.0364(3) 0.051 Uiso 1 calc R
H35C H 0.9526(42) 0.5575(24) 0.0575(9) 0.051 Uiso 1 calc R
C36 C 1.4052(10) 0.7699(9) 0.0518(3) 0.038(2) Uani 1 d .
C37 C 1.4014(11) 0.9125(11) 0.0706(4) 0.052(3) Uani 1 d .
H37A H 1.4145(82) 0.8955(30) 0.1053(7) 0.078 Uiso 1 calc R
H37B H 1.3025(35) 0.9986(19) 0.0659(24) 0.078 Uiso 1 calc R
H37C H 1.4848(53) 0.9340(49) 0.0527(19) 0.078 Uiso 1 calc R
C38 C 1.5694(12) 0.6441(13) 0.0531(6) 0.090(5) Uani 1 d .
H38A H 1.5989(45) 0.6301(80) 0.0861(10) 0.134 Uiso 1 calc R
H38B H 1.6406(21) 0.6725(55) 0.0303(28) 0.134 Uiso 1 calc R
H38C H 1.5734(30) 0.5494(32) 0.0439(37) 0.134 Uiso 1 calc R
C39 C 1.3599(17) 0.8020(17) 0.0005(4) 0.086(5) Uani 1 d .
H39A H 1.2554(47) 0.8831(78) 0.0005(7) 0.129 Uiso 1 calc R
H39B H 1.3635(112) 0.7104(34) -0.0111(14) 0.129 Uiso 1 calc R
H39C H 1.4315(71) 0.8334(113) -0.0209(8) 0.129 Uiso 1 calc R

loop_
_atom_type_symbol
_atom_type_description
_atom_type_scat_dispersion_real
_atom_type_scat_dispersion_imag
_atom_type_scat_source
C C 0.0033 0.0016 'International Tables Vol C Tables 4.2.6.8 and 6.1.1.4'
H H 0.0000 0.0000 'International Tables Vol C Tables 4.2.6.8 and 6.1.1.4'
O O 0.0106 0.0060 'International Tables Vol C Tables 4.2.6.8 and 6.1.1.4'
Fe Fe 0.3463 0.8444 'International Tables Vol C Tables 4.2.6.8 and 6.1.1.4'
Bi Bi -4.1077 10.2566 'International Tables Vol C Tables 4.2.6.8 and 6.1.1.4'

loop_
_geom_angle_atom_site_label_1
_geom_angle_atom_site_label_2
_geom_angle_atom_site_label_3
_geom_angle
Fe3 Bi1 Fe1 101.05(5)
Fe3 Bi1 Fe4 121.69(4)
Fe1 Bi1 Fe4 137.12(4)
Fe3 Bi1 Fe2 65.96(4)
Fe1 Bi1 Fe2 65.43(4)
Fe4 Bi1 Fe2 126.95(3)
Fe3 Bi1 Bi2 50.48(3)
Fe1 Bi1 Bi2 50.59(3)
Fe4 Bi1 Bi2 172.03(2)
Fe2 Bi1 Bi2 50.98(3)
Fe3 Bi2 Fe1 101.20(5)
Fe3 Bi2 Fe5 125.78(4)
Fe1 Bi2 Fe5 132.31(4)
Fe3 Bi2 Fe2 66.20(4)
Fe1 Bi2 Fe2 65.79(4)
Fe5 Bi2 Fe2 136.81(3)
Fe3 Bi2 Bi1 50.44(4)
Fe1 Bi2 Bi1 50.79(3)
Fe5 Bi2 Bi1 170.96(2)
Fe2 Bi2 Bi1 51.47(3)
C2 Fe1 C1 102.9(4)
C2 Fe1 C3 100.9(4)
C1 Fe1 C3 93.1(4)
C2 Fe1 Bi2 97.1(3)
C1 Fe1 Bi2 158.5(3)
C3 Fe1 Bi2 90.7(3)
C2 Fe1 Bi1 100.8(3)
C1 Fe1 Bi1 89.9(3)
C3 Fe1 Bi1 156.8(3)
Bi2 Fe1 Bi1 78.62(5)
C2 Fe1 Fe2 147.8(3)
C1 Fe1 Fe2 100.9(3)
C3 Fe1 Fe2 99.0(3)
Bi2 Fe1 Fe2 57.52(4)
Bi1 Fe1 Fe2 57.88(4)
C4 Fe2 C5 98.0(4)
C4 Fe2 C6 97.9(4)
C5 Fe2 C6 95.7(4)
C4 Fe2 Bi2 86.8(3)
C5 Fe2 Bi2 149.8(3)
C6 Fe2 Bi2 113.2(3)
C4 Fe2 Bi1 150.5(3)
C5 Fe2 Bi1 84.2(2)
C6 Fe2 Bi1 111.2(3)
Bi2 Fe2 Bi1 77.56(3)
C4 Fe2 Fe1 93.8(3)
C5 Fe2 Fe1 93.2(3)
C6 Fe2 Fe1 164.2(3)
Bi2 Fe2 Fe1 56.69(3)
Bi1 Fe2 Fe1 56.69(4)
C4 Fe2 Fe3 132.3(3)
C5 Fe2 Fe3 129.3(3)
C6 Fe2 Fe3 74.5(3)
Bi2 Fe2 Fe3 56.35(4)
Bi1 Fe2 Fe3 56.13(3)
Fe1 Fe2 Fe3 89.75(5)
C9 Fe3 C7 101.3(4)
C9 Fe3 C8 103.5(4)
C7 Fe3 C8 93.9(4)
C9 Fe3 Bi1 94.3(3)
C7 Fe3 Bi1 90.0(2)
C8 Fe3 Bi1 160.7(3)
C9 Fe3 Bi2 93.5(3)
C7 Fe3 Bi2 162.2(2)
C8 Fe3 Bi2 92.2(3)
Bi1 Fe3 Bi2 79.08(5)
C9 Fe3 Fe2 141.1(3)
C7 Fe3 Fe2 104.8(3)
C8 Fe3 Fe2 102.9(3)
Bi1 Fe3 Fe2 57.91(4)
Bi2 Fe3 Fe2 57.45(4)
C11 Fe4 C10 91.7(3)
C11 Fe4 C14 91.4(3)
C10 Fe4 C14 133.2(3)
C11 Fe4 C16 152.9(3)
C10 Fe4 C16 94.4(3)
C14 Fe4 C16 65.4(3)
C11 Fe4 C15 113.1(3)
C10 Fe4 C15 98.2(3)
C14 Fe4 C15 39.1(3)
C16 Fe4 C15 39.9(3)
C11 Fe4 C17 144.1(3)
C10 Fe4 C17 124.3(3)
C14 Fe4 C17 65.0(3)
C16 Fe4 C17 38.6(3)
C15 Fe4 C17 65.9(3)
C11 Fe4 C18 105.7(3)
C10 Fe4 C18 160.3(3)
C14 Fe4 C18 39.5(2)
C16 Fe4 C18 65.9(3)
C15 Fe4 C18 66.7(3)
C17 Fe4 C18 39.0(3)
C11 Fe4 Bi1 93.3(2)
C10 Fe4 Bi1 86.0(2)
C14 Fe4 Bi1 140.4(2)
C16 Fe4 Bi1 113.4(2)
C15 Fe4 Bi1 153.0(2)
C17 Fe4 Bi1 89.6(2)
C18 Fe4 Bi1 101.9(2)
C12 Fe5 C13 90.5(4)
C12 Fe5 C27 120.3(3)
C13 Fe5 C27 97.9(3)
C12 Fe5 C29 106.5(3)
C13 Fe5 C29 160.6(3)
C27 Fe5 C29 65.6(3)
C12 Fe5 C30 143.2(3)
C13 Fe5 C30 125.9(3)
C27 Fe5 C30 65.4(3)
C29 Fe5 C30 39.3(3)
C12 Fe5 C31 160.2(3)
C13 Fe5 C31 94.6(3)
C27 Fe5 C31 40.0(2)
C29 Fe5 C31 66.3(2)
C30 Fe5 C31 38.9(2)
C12 Fe5 C28 95.5(3)
C13 Fe5 C28 131.6(3)
C27 Fe5 C28 39.4(2)
C29 Fe5 C28 39.2(3)
C30 Fe5 C28 65.9(3)
C31 Fe5 C28 67.0(2)
C12 Fe5 Bi2 88.3(3)
C13 Fe5 Bi2 88.6(2)
C27 Fe5 Bi2 150.4(2)
C29 Fe5 Bi2 101.1(2)
C30 Fe5 Bi2 87.4(2)
C31 Fe5 Bi2 110.9(2)
C28 Fe5 Bi2 139.4(2)
O1 C1 Fe1 179.0(8)
O2 C2 Fe1 179.0(7)
O3 C3 Fe1 178.9(9)
O4 C4 Fe2 175.3(8)
O5 C5 Fe2 176.9(8)
O6 C6 Fe2 174.4(8)
O7 C7 Fe3 177.6(7)
O8 C8 Fe3 179.2(8)
O9 C9 Fe3 177.9(8)
O10 C10 Fe4 177.4(6)
O11 C11 Fe4 175.4(7)
O12 C12 Fe5 176.0(8)
O13 C13 Fe5 176.9(8)
C15 C14 C18 111.2(6)
C15 C14 Fe4 71.3(4)
C18 C14 Fe4 72.6(4)
C14 C15 C16 105.7(6)
C14 C15 C23 126.0(6)
C16 C15 C23 128.1(7)
C14 C15 Fe4 69.6(4)
C16 C15 Fe4 69.8(4)
C23 C15 Fe4 129.7(5)
C17 C16 C15 108.6(6)
C17 C16 Fe4 71.5(4)
C15 C16 Fe4 70.4(4)
C16 C17 C18 109.9(6)
C16 C17 Fe4 69.9(4)
C18 C17 Fe4 71.5(4)
C17 C18 C14 104.5(6)
C17 C18 C19 128.8(6)
C14 C18 C19 126.2(6)
C17 C18 Fe4 69.5(4)
C14 C18 Fe4 67.9(3)
C19 C18 Fe4 132.4(5)
C20 C19 C21 109.2(8)
C20 C19 C18 111.7(7)
C21 C19 C18 110.8(6)
C20 C19 C22 109.0(6)
C21 C19 C22 109.9(8)
C18 C19 C22 106.1(6)
C15 C23 C24 111.5(6)
C15 C23 C26 107.3(6)
C24 C23 C26 109.3(7)
C15 C23 C25 110.2(7)
C24 C23 C25 109.2(7)
C26 C23 C25 109.3(7)
C28 C27 C31 109.7(6)
C28 C27 Fe5 71.4(4)
C31 C27 Fe5 70.8(4)
C29 C28 C27 106.4(6)
C29 C28 C36 126.8(6)
C27 C28 C36 125.7(6)
C29 C28 Fe5 69.6(4)
C27 C28 Fe5 69.3(4)
C36 C28 Fe5 135.3(5)
C30 C29 C28 108.6(5)
C30 C29 Fe5 70.6(4)
C28 C29 Fe5 71.2(4)
C31 C30 C29 109.6(6)
C31 C30 Fe5 70.9(4)
C29 C30 Fe5 70.1(4)
C30 C31 C27 105.7(5)
C30 C31 C32 127.0(6)
C27 C31 C32 126.4(6)
C30 C31 Fe5 70.2(4)
C27 C31 Fe5 69.2(4)
C32 C31 Fe5 133.0(5)
C31 C32 C34 107.3(6)
C31 C32 C35 111.7(5)
C34 C32 C35 108.6(6)
C31 C32 C33 111.9(5)
C34 C32 C33 108.5(6)
C35 C32 C33 108.7(6)
C39 C36 C38 110.8(10)
C39 C36 C37 110.3(9)
C38 C36 C37 107.6(8)
C39 C36 C28 110.3(7)
C38 C36 C28 105.3(7)
C37 C36 C28 112.4(6)

loop_
_geom_bond_atom_site_label_1
_geom_bond_atom_site_label_2
_geom_bond_distance
Bi1 Fe3 2.5933(12)
Bi1 Fe1 2.6107(15)
Bi1 Fe4 2.6177(14)
Bi1 Fe2 2.6460(12)
Bi1 Bi2 3.3030(12)
Bi2 Fe3 2.5952(15)
Bi2 Fe1 2.6034(12)
Bi2 Fe5 2.6199(13)
Bi2 Fe2 2.6278(13)
Fe1 C2 1.791(8)
Fe1 C1 1.795(8)
Fe1 C3 1.798(8)
Fe1 Fe2 2.841(2)
Fe2 C4 1.767(8)
Fe2 C5 1.777(9)
Fe2 C6 1.791(9)
Fe2 Fe3 2.852(2)
Fe3 C9 1.783(8)
Fe3 C7 1.796(8)
Fe3 C8 1.799(8)
Fe4 C11 1.762(8)
Fe4 C10 1.778(8)
Fe4 C14 2.091(6)
Fe4 C16 2.106(7)
Fe4 C15 2.114(7)
Fe4 C17 2.127(6)
Fe4 C18 2.153(6)
Fe5 C12 1.757(8)
Fe5 C13 1.764(8)
Fe5 C27 2.103(6)
Fe5 C29 2.110(7)
Fe5 C30 2.116(7)
Fe5 C31 2.125(6)
Fe5 C28 2.131(7)
C1 O1 1.136(10)
C2 O2 1.152(9)
C3 O3 1.140(10)
C4 O4 1.168(10)
C5 O5 1.153(10)
C6 O6 1.148(10)
C7 O7 1.148(10)
C8 O8 1.140(10)
C9 O9 1.132(10)
C10 O10 1.149(9)
C11 O11 1.148(9)
C12 O12 1.150(10)
C13 O13 1.149(9)
C14 C15 1.407(10)
C14 C18 1.436(9)
C15 C16 1.439(9)
C15 C23 1.512(10)
C16 C17 1.400(10)
C17 C18 1.430(10)
C18 C19 1.527(10)
C19 C20 1.511(11)
C19 C21 1.516(12)
C19 C22 1.552(10)
C23 C24 1.528(11)
C23 C26 1.538(11)
C23 C25 1.541(11)
C27 C28 1.426(9)
C27 C31 1.448(9)
C28 C29 1.424(10)
C28 C36 1.529(9)
C29 C30 1.421(9)
C30 C31 1.412(9)
C31 C32 1.511(8)
C32 C34 1.527(10)
C32 C35 1.536(9)
C32 C33 1.541(10)
C36 C39 1.503(14)
C36 C38 1.522(14)
C36 C37 1.525(10)
